data_7004462
loop_
_publ_author_name
'Ferguson, Alan'
'Lawrence, Jon'
'Parkin, Andrew'
'Sanchez-Benitez, Javier'
'Kamenev, Konstantin V.'
'Brechin, Euan K.'
'Wernsdorfer, Wolfgang'
'Hill, Stephen'
'Murrie, Mark'

_publ_section_title
;
 Synthesis and characterisation of a Ni4 single-molecule magnet with S4
 symmetry
;
_journal_issue 45
_journal_name_full 'Dalton Transactions'
_journal_page_first 6409
_journal_page_last 6414
_journal_paper_doi 10.1039/b807447j
_journal_year 2008
_chemical_formula_moiety 'C24 H61 Cl4 N8 Ni4 O12.5'
_chemical_formula_sum 'C24 H61 Cl4 N8 Ni4 O12.5'
_chemical_formula_weight 1030.45
_space_group_IT_number 88
_symmetry_cell_setting tetragonal
_symmetry_space_group_name_Hall '-I 4ad'
_symmetry_space_group_name_H-M 'I 41/a :2'
_atom_sites_solution_hydrogens geom
_atom_sites_solution_primary direct
_cell_angle_alpha 90
_cell_angle_beta 90
_cell_angle_gamma 90
_cell_formula_units_Z 4
_cell_length_a 12.2907(3)
_cell_length_b 12.2907(3)
_cell_length_c 28.7030(14)
_cell_measurement_reflns_used 7158
_cell_measurement_temperature 100
_cell_measurement_theta_max 31
_cell_measurement_theta_min 3
_cell_volume 4335.9(3)
_computing_cell_refinement APEX2
_computing_data_collection APEX2
_computing_data_reduction APEX2
_computing_molecular_graphics Mercury
_computing_publication_material 'CRYSTALS (Betteridge et al., 2003)'
_computing_structure_refinement 'CRYSTALS (Betteridge et al., 2003)'
_computing_structure_solution 'SIR92 (Altomare et al., 1994)'
_diffrn_ambient_temperature 100
_diffrn_measured_fraction_theta_full 1.000
_diffrn_measured_fraction_theta_max 0.995
_diffrn_measurement_device 'Bruker APEX2 CCD diffractometer'
_diffrn_measurement_device_type Area
_diffrn_measurement_method '\f & \w scans'
_diffrn_radiation_monochromator graphite
_diffrn_radiation_type 'Mo K\a'
_diffrn_radiation_wavelength 0.71073
_diffrn_reflns_av_R_equivalents 0.028
_diffrn_reflns_limit_h_max 17
_diffrn_reflns_limit_h_min -17
_diffrn_reflns_limit_k_max 13
_diffrn_reflns_limit_k_min -17
_diffrn_reflns_limit_l_max 38
_diffrn_reflns_limit_l_min -41
_diffrn_reflns_number 30419
_diffrn_reflns_theta_full 29.988
_diffrn_reflns_theta_max 30.600
_diffrn_reflns_theta_min 1.802
_diffrn_standards_number 0
_exptl_absorpt_coefficient_mu 2.003
_exptl_absorpt_correction_T_max 1.00
_exptl_absorpt_correction_T_min 0.82
_exptl_absorpt_correction_type multi-scan
_exptl_absorpt_process_details 'SADABS (Siemens, 1996)'
_exptl_crystal_colour green
_exptl_crystal_density_diffrn 1.467
_exptl_crystal_density_method 'not measured'
_exptl_crystal_description prism
_exptl_crystal_F_000 1984
_exptl_crystal_size_max 0.25
_exptl_crystal_size_mid 0.20
_exptl_crystal_size_min 0.20
_refine_diff_density_max 1.26
_refine_diff_density_min -1.09
_refine_ls_extinction_method None
_refine_ls_goodness_of_fit_ref 1.0037
_refine_ls_hydrogen_treatment constr
_refine_ls_matrix_type full
_refine_ls_number_parameters 94
_refine_ls_number_reflns 3332
_refine_ls_number_restraints 2
_refine_ls_R_factor_all 0.0478
_refine_ls_R_factor_gt 0.0434
_refine_ls_shift/su_max 0.001593
_refine_ls_structure_factor_coef Fsqd
_refine_ls_weighting_details
;
Method= Modified Sheldrick
w=1/[\s^2^(F^2^) + ( 0.08P)^2^ +18.45P]
,where P=(max(Fo^2^,0) + 2Fc^2^)/3
;
_refine_ls_weighting_scheme calc
_refine_ls_wR_factor_all 0.1331
_refine_ls_wR_factor_gt 0.1299
_refine_ls_wR_factor_ref 0.1331
_reflns_limit_h_max 12
_reflns_limit_h_min -11
_reflns_limit_k_max 17
_reflns_limit_k_min 0
_reflns_limit_l_max 41
_reflns_limit_l_min 0
_reflns_number_gt 2912
_reflns_number_total 3332
_reflns_threshold_expression I>2.0\s(I)
_oxford_diffrn_Wilson_B_factor 1.26
_oxford_diffrn_Wilson_scale 39.51
_oxford_refine_ls_r_factor_ref 0.0478
_oxford_refine_ls_scale 1.614(14)
_oxford_reflns_number_all 3332
_oxford_reflns_threshold_expression_ref I>-10.0\s(I)
_cod_data_source_file b807447j.txt
_cod_data_source_block 1
_cod_depositor_comments
;
The following automatic conversions were performed:
'_symmetry_cell_setting' value 'Tetragonal' changed to 'tetragonal'
according to '/home/saulius/struct/CIF-dictionaries/cif_core.dic'
dictionary named 'cif_core.dic' version 2.4.1 from 2010-06-29.

Automatic conversion script
Id: cif_fix_enum 1527 2010-12-29 10:47:43Z saulius 
;
_cod_original_sg_symbol_H-M 'I 41/a '
_cod_database_code 7004462

loop_
_symmetry_equiv_pos_as_xyz
x,y,z
-x,-y,-z
x+1/2,y+1/2,z+1/2
-x+1/2,-y+1/2,-z+1/2
-y+3/4,x+1/4,z+1/4
y+3/4,-x+1/4,-z+1/4
-y+5/4,x+3/4,z+3/4
y+5/4,-x+3/4,-z+3/4
-x+1/2,-y,z+1/2
x+1/2,y,-z+1/2
-x+1,-y+1/2,z+1
x+1,y+1/2,-z+1
y+3/4,-x+3/4,z+3/4
-y+3/4,x+3/4,-z+3/4
y+5/4,-x+5/4,z+5/4
-y+5/4,x+5/4,-z+5/4

loop_
_atom_site_label
_atom_site_type_symbol
_atom_site_fract_x
_atom_site_fract_y
_atom_site_fract_z
_atom_site_U_iso_or_equiv
_atom_site_occupancy
_atom_site_adp_type
_atom_site_refinement_flags_posn
_atom_site_refinement_flags_adp
_atom_site_refinement_flags_occupancy
_atom_site_disorder_assembly
_atom_site_disorder_group
_oxford_atom_site_special_shape
_atom_site_attached_hydrogens
H1 H 0.9551 -0.0045 0.1794 0.0500 1.0000 Uiso R . . . . . .
H2 H 0.8641 0.0866 0.1962 0.0500 1.0000 Uiso R . . . . . .
H3 H 0.9953 0.0293 0.2571 0.0500 1.0000 Uiso R . . . . . .
H4 H 0.9541 0.1491 0.2525 0.0500 1.0000 Uiso R . . . . . .
H5 H 1.1230 0.1744 0.2514 0.0500 1.0000 Uiso R . . . . . .
H6 H 1.2614 0.0754 0.2331 0.0500 1.0000 Uiso R . . . . . .
H7 H 1.1794 -0.0014 0.2594 0.0500 1.0000 Uiso R . . . . . .
H8 H 1.2502 -0.0765 0.1889 0.0500 1.0000 Uiso R . . . . . .
H9 H 1.1198 -0.0743 0.1911 0.0500 1.0000 Uiso R . . . . . .
H10 H 1.1391 0.0068 0.1300 0.0500 1.0000 Uiso R . . . . . .
N1 N 1.10704(18) 0.12901(18) 0.22921(7) 0.0214 1.0000 Uani . . . . . . .
C2 C 0.4307(8) 0.5712(9) 0.1572(4) 0.137(4) 1.0000 Uiso D . . . . . .
O1 O 1.18179(16) 0.03793(15) 0.14912(6) 0.0236 1.0000 Uani . . . . . . .
O2 O 0.95744(14) 0.15141(15) 0.15881(6) 0.0178 1.0000 Uani . . . . . . .
C1 C 0.4989(8) 0.5003(8) 0.1349(4) 0.131(3) 1.0000 Uiso D . . . . . .
N7 N 0.5517(6) 0.4349(6) 0.1144(3) 0.108(2) 1.0000 Uiso D . . . . . .
C3 C 0.9371(2) 0.0661(2) 0.19097(8) 0.0201 1.0000 Uani . . . . . . .
C4 C 0.9944(2) 0.0919(2) 0.23692(8) 0.0222 1.0000 Uani . . . . . . .
C5 C 1.1899(2) 0.0415(2) 0.23174(9) 0.0250 1.0000 Uani . . . . . . .
C6 C 1.1849(2) -0.0310(2) 0.18947(9) 0.0264 1.0000 Uani . . . . . . .
Cl1 Cl 1.29591(5) 0.26897(5) 0.17165(2) 0.0232 1.0000 Uani . . . . . . .
Ni1 Ni 1.11694(2) 0.19519(2) 0.161934(10) 0.0169 1.0000 Uani . . . . . . .
H21 H 0.4688 0.6095 0.1826 0.1549 1.0000 Uiso R . . . . . .
H22 H 0.4064 0.6277 0.1356 0.1549 1.0000 Uiso R . . . . . .
H23 H 0.3674 0.5329 0.1698 0.1549 1.0000 Uiso R . . . . . .

loop_
_atom_site_aniso_label
_atom_site_aniso_U_11
_atom_site_aniso_U_22
_atom_site_aniso_U_33
_atom_site_aniso_U_23
_atom_site_aniso_U_13
_atom_site_aniso_U_12
N1 0.0257(10) 0.0234(10) 0.0151(9) 0.0006(7) -0.0025(7) -0.0014(8)
O1 0.0290(9) 0.0239(9) 0.0181(8) -0.0003(7) -0.0033(7) 0.0027(7)
O2 0.0210(8) 0.0209(8) 0.0114(7) 0.0010(6) 0.0006(6) -0.0004(6)
C3 0.0248(11) 0.0206(10) 0.0148(10) 0.0027(8) 0.0005(8) -0.0017(8)
C4 0.0278(12) 0.0239(11) 0.0150(10) 0.0024(8) -0.0001(8) -0.0023(9)
C5 0.0294(12) 0.0277(12) 0.0180(11) 0.0041(9) -0.0048(9) 0.0033(10)
C6 0.0328(13) 0.0241(12) 0.0224(12) 0.0025(9) -0.0043(10) 0.0043(10)
Cl1 0.0217(3) 0.0300(3) 0.0178(3) 0.0005(2) -0.00310(19) -0.0021(2)
Ni1 0.01943(17) 0.01975(17) 0.01159(17) 0.00041(10) -0.00090(10) 0.00012(10)

loop_
_atom_type_symbol
_atom_type_scat_dispersion_real
_atom_type_scat_dispersion_imag
_atom_type_scat_Cromer_Mann_a1
_atom_type_scat_Cromer_Mann_b1
_atom_type_scat_Cromer_Mann_a2
_atom_type_scat_Cromer_Mann_b2
_atom_type_scat_Cromer_Mann_a3
_atom_type_scat_Cromer_Mann_b3
_atom_type_scat_Cromer_Mann_a4
_atom_type_scat_Cromer_Mann_b4
_atom_type_scat_Cromer_Mann_c
_atom_type_scat_source
C 0.0033 0.0016 2.3100 20.8439 1.0200 10.2075 1.5886 0.5687 0.8650 51.6512 0.2156 'International Tables Vol C 4.2.6.8 and 6.1.1.4'
H 0.0000 0.0000 0.4930 10.5109 0.3229 26.1257 0.1402 3.1424 0.0408 57.7998 0.0030 'International Tables Vol C 4.2.6.8 and 6.1.1.4'
N 0.0061 0.0033 12.2126 0.0057 3.1322 9.8933 2.0125 28.9975 1.1663 0.5826 -11.5290 'International Tables Vol C 4.2.6.8 and 6.1.1.4'
O 0.0106 0.0060 3.0485 13.2771 2.2868 5.7011 1.5463 0.3239 0.8670 32.9089 0.2508 'International Tables Vol C 4.2.6.8 and 6.1.1.4'
Na 0.0362 0.0249 4.7626 3.2850 3.1736 8.8422 1.2674 0.3136 1.1128 129.4240 0.6760 'International Tables Vol C 4.2.6.8 and 6.1.1.4'
Cl 0.1484 0.1585 11.4604 0.0104 7.1964 1.1662 6.2556 18.5194 1.6455 47.7784 -9.5574 'International Tables Vol C 4.2.6.8 and 6.1.1.4'
Ni 0.3393 1.1124 12.8376 3.8785 7.2920 0.2565 4.4438 12.1763 2.3800 66.3421 1.0341 'International Tables Vol C 4.2.6.8 and 6.1.1.4'

loop_
_geom_angle_atom_site_label_1
_geom_angle_site_symmetry_1
_geom_angle_atom_site_label_2
_geom_angle_site_symmetry_2
_geom_angle_atom_site_label_3
_geom_angle_site_symmetry_3
_geom_angle
_geom_angle_publ_flag
H5 . N1 . C4 . 107.5 no
H5 . N1 . C5 . 106.0 no
C4 . N1 . C5 . 114.4(2) yes
H5 . N1 . Ni1 . 114.3 no
C4 . N1 . Ni1 . 108.19(15) yes
C5 . N1 . Ni1 . 106.65(15) yes
C1 . C2 . H21 . 111.0 no
C1 . C2 . H22 . 110.0 no
H21 . C2 . H22 . 105.9 no
C1 . C2 . H23 . 110.7 no
H21 . C2 . H23 . 109.6 no
H22 . C2 . H23 . 109.4 no
H10 . O1 . C6 . 105.8 no
H10 . O1 . Ni1 . 106.8 no
C6 . O1 . Ni1 . 114.06(16) yes
Ni1 11_654 O2 . Ni1 6_565 96.27(7) yes
Ni1 11_654 O2 . C3 . 124.04(14) yes
Ni1 6_565 O2 . C3 . 123.40(15) yes
Ni1 11_654 O2 . Ni1 . 100.39(8) yes
Ni1 6_565 O2 . Ni1 . 98.25(7) yes
C3 . O2 . Ni1 . 109.65(14) yes
C2 . C1 . N7 . 175.3(12) yes
O2 . C3 . H1 . 113.9 no
O2 . C3 . H2 . 94.2 no
H1 . C3 . H2 . 121.1 no
O2 . C3 . C4 . 109.07(19) yes
H1 . C3 . C4 . 112.5 no
H2 . C3 . C4 . 104.2 no
O2 . C3 . Ni1 . 42.33(10) yes
H1 . C3 . Ni1 . 103.0 no
H2 . C3 . Ni1 . 129.5 no
C4 . C3 . Ni1 . 77.25(13) yes
C3 . C4 . N1 . 111.5(2) yes
C3 . C4 . H4 . 108.3 no
N1 . C4 . H4 . 109.0 no
C3 . C4 . H3 . 111.0 no
N1 . C4 . H3 . 109.0 no
H4 . C4 . H3 . 107.8 no
N1 . C5 . H6 . 108.1 no
N1 . C5 . H7 . 110.3 no
H6 . C5 . H7 . 108.8 no
N1 . C5 . C6 . 111.2(2) yes
H6 . C5 . C6 . 108.8 no
H7 . C5 . C6 . 109.6 no
C5 . C6 . O1 . 107.6(2) yes
C5 . C6 . H8 . 108.6 no
O1 . C6 . H8 . 110.2 no
C5 . C6 . H9 . 108.8 no
O1 . C6 . H9 . 110.1 no
H8 . C6 . H9 . 111.5 no
Ni1 11_654 Ni1 . Ni1 16_534 59.066(5) yes
Ni1 11_654 Ni1 . Ni1 6_565 59.066(5) yes
Ni1 16_534 Ni1 . Ni1 6_565 61.869(11) yes
Ni1 11_654 Ni1 . O1 . 136.58(6) yes
Ni1 16_534 Ni1 . O1 . 126.61(5) yes
Ni1 6_565 Ni1 . O1 . 84.98(5) yes
Ni1 11_654 Ni1 . N1 . 96.43(6) yes
Ni1 16_534 Ni1 . N1 . 151.93(6) yes
Ni1 6_565 Ni1 . N1 . 119.75(6) yes
O1 . Ni1 . N1 . 80.11(8) yes
Ni1 11_654 Ni1 . O2 11_654 39.09(5) yes
Ni1 16_534 Ni1 . O2 11_654 41.26(4) yes
Ni1 6_565 Ni1 . O2 11_654 83.97(5) yes
O1 . Ni1 . O2 11_654 167.11(7) yes
N1 . Ni1 . O2 11_654 111.25(8) yes
Ni1 11_654 Ni1 . Cl1 . 132.13(2) yes
Ni1 16_534 Ni1 . Cl1 . 92.77(2) yes
Ni1 6_565 Ni1 . Cl1 . 143.25(2) yes
O1 . Ni1 . Cl1 . 91.15(6) yes
N1 . Ni1 . Cl1 . 95.33(6) yes
Ni1 11_654 Ni1 . O2 16_534 82.48(5) yes
Ni1 16_534 Ni1 . O2 16_534 40.71(5) yes
Ni1 6_565 Ni1 . O2 16_534 42.46(5) yes
O1 . Ni1 . O2 16_534 86.36(7) yes
N1 . Ni1 . O2 16_534 159.07(8) yes
Ni1 11_654 Ni1 . O2 . 40.53(5) yes
Ni1 16_534 Ni1 . O2 . 84.97(5) yes
Ni1 6_565 Ni1 . O2 . 41.04(5) yes
O1 . Ni1 . O2 . 96.51(7) yes
N1 . Ni1 . O2 . 83.23(8) yes
Ni1 11_654 Ni1 . C3 . 62.18(5) yes
Ni1 16_534 Ni1 . C3 . 112.97(5) yes
Ni1 6_565 Ni1 . C3 . 62.11(5) yes
O1 . Ni1 . C3 . 80.48(8) yes
N1 . Ni1 . C3 . 57.95(8) yes
O2 11_654 Ni1 . Cl1 . 93.72(5) yes
O2 11_654 Ni1 . O2 16_534 81.01(7) yes
Cl1 . Ni1 . O2 16_534 100.87(5) yes
O2 11_654 Ni1 . O2 . 79.39(8) yes
Cl1 . Ni1 . O2 . 171.83(5) yes
O2 16_534 Ni1 . O2 . 82.52(7) yes
O2 11_654 Ni1 . C3 . 100.09(7) yes
Cl1 . Ni1 . C3 . 152.89(5) yes
O2 16_534 Ni1 . C3 . 104.23(7) yes
O2 . Ni1 . C3 . 28.01(7) yes

loop_
_geom_bond_atom_site_label_1
_geom_bond_site_symmetry_1
_geom_bond_atom_site_label_2
_geom_bond_site_symmetry_2
_geom_bond_distance
_geom_bond_publ_flag
H1 . C3 . 0.955 no
H2 . C3 . 0.944 no
H3 . C4 . 0.965 no
H4 . C4 . 0.969 no
H5 . N1 . 0.869 no
H6 . C5 . 0.974 no
H7 . C5 . 0.961 no
H8 . C6 . 0.978 no
H9 . C6 . 0.961 no
H10 . O1 . 0.850 no
N1 . C4 . 1.475(3) yes
N1 . C5 . 1.483(3) yes
N1 . Ni1 . 2.099(2) yes
C2 . C1 . 1.370(8) yes
C2 . H21 . 0.985 no
C2 . H22 . 0.978 no
C2 . H23 . 0.978 no
O1 . C6 . 1.436(3) yes
O1 . Ni1 . 2.1229(19) yes
O2 . Ni1 11_654 2.0972(18) yes
O2 . Ni1 6_565 2.0487(16) yes
O2 . C3 . 1.419(3) yes
O2 . Ni1 . 2.0349(18) yes
C1 . N7 . 1.189(7) yes
C3 . C4 . 1.528(3) yes
C3 . Ni1 . 2.845(2) yes
C5 . C6 . 1.507(4) yes
Cl1 . Ni1 . 2.3955(7) yes
Ni1 . Ni1 11_654 3.1746(6) yes
Ni1 . Ni1 16_534 3.0878(5) yes
Ni1 . Ni1 6_565 3.0878(5) yes

loop_
_geom_hbond_atom_site_label_D
_geom_hbond_site_symmetry_D
_geom_hbond_atom_site_label_H
_geom_hbond_site_symmetry_H
_geom_hbond_atom_site_label_A
_geom_hbond_site_symmetry_A
_geom_hbond_angle_DHA
_geom_hbond_distance_DH
_geom_hbond_distance_HA
_geom_hbond_distance_DA
_geom_hbond_publ_flag
C2 . H22 . C1 6_465 144 0.98 2.52 3.356(7) yes
